data_4335900
loop_
_publ_author_name
'Michael F. Primik'
'Simone G\"oschl'
'Samuel M. Meier'
'Nadine Eberherr'
'Michael A. Jakupec'
'\'Eva A. Enyedy'
'Ghenadie Novitchi'
'Vladimir B. Arion'

_publ_section_title
;
 Dicopper(II) and Dizinc(II) Complexes with Nonsymmetric Dinucleating
 Ligands Based on Indolo[3,2-c]quinolines: Synthesis, Structure,
 Cytotoxicity, and Intracellular Distribution
;
_journal_name_full 'Inorganic Chemistry'
_journal_page_first 10137
_journal_page_last 10146
_journal_paper_doi 10.1021/ic401573d
_journal_volume 52
_journal_year 2013
_chemical_formula_moiety 'C33 H31 Cu2 N5 O9, 3(C H4 O)'
_chemical_formula_sum 'C36 H43 Cu2 N5 O12'
_chemical_formula_weight 864.83
_chemical_name_systematic
; 
Di(\m-acetato-\k^2^O,O')-(2-((3-((2-(11H-indolo[3,2-c]quinolin-6-yl-\kN^5^)
hydrazono-\kN^13^)methyl)-5-methyl-2-oxidobenzyl-\kO^1^)
(2-methoxy-2-oxoethyl-\kO^5^)amino\kN^23^)
acetato-\kO^2^)dicopper(II) trimethanol solvate  
;
_space_group_IT_number 2
_symmetry_cell_setting triclinic
_symmetry_space_group_name_Hall '-P 1'
_symmetry_space_group_name_H-M 'P -1'
_atom_sites_solution_hydrogens geom
_atom_sites_solution_primary direct
_atom_sites_solution_secondary difmap
_audit_creation_method SHELXL-97
_cell_angle_alpha 71.745(2)
_cell_angle_beta 76.682(3)
_cell_angle_gamma 81.086(2)
_cell_formula_units_Z 2
_cell_length_a 11.1929(5)
_cell_length_b 11.3582(5)
_cell_length_c 15.4454(7)
_cell_measurement_reflns_used 9974
_cell_measurement_temperature 120(2)
_cell_measurement_theta_max 30.02
_cell_measurement_theta_min 2.56
_cell_volume 1807.32(14)
_computing_cell_refinement 'Bruker SAINT'
_computing_data_collection 'Bruker APEX2'
_computing_data_reduction 'Bruker SAINT'
_computing_molecular_graphics 'Bruker SHELXTL'
_computing_publication_material 'Bruker SHELXTL'
_computing_structure_refinement 'SHELXL-97 (Sheldrick, 2008)'
_computing_structure_solution 'SHELXS-97 (Sheldrick, 2008)'
_diffrn_ambient_temperature 120(2)
_diffrn_measured_fraction_theta_full 0.996
_diffrn_measured_fraction_theta_max 0.996
_diffrn_measurement_device_type '\Bruker APEX-II CCD'
_diffrn_measurement_method '\f and \w scans'
_diffrn_radiation_monochromator graphite
_diffrn_radiation_source 'fine-focus sealed tube'
_diffrn_radiation_type MoK\a
_diffrn_radiation_wavelength 0.71073
_diffrn_reflns_av_R_equivalents 0.0418
_diffrn_reflns_av_sigmaI/netI 0.0313
_diffrn_reflns_limit_h_max 13
_diffrn_reflns_limit_h_min -13
_diffrn_reflns_limit_k_max 13
_diffrn_reflns_limit_k_min -13
_diffrn_reflns_limit_l_max 18
_diffrn_reflns_limit_l_min -18
_diffrn_reflns_number 31908
_diffrn_reflns_theta_full 25.00
_diffrn_reflns_theta_max 25.00
_diffrn_reflns_theta_min 2.12
_exptl_absorpt_coefficient_mu 1.249
_exptl_absorpt_correction_T_max 0.9754
_exptl_absorpt_correction_T_min 0.7882
_exptl_absorpt_correction_type multi-scan
_exptl_absorpt_process_details SADABS
_exptl_crystal_colour green
_exptl_crystal_density_diffrn 1.589
_exptl_crystal_description plate
_exptl_crystal_F_000 896
_exptl_crystal_size_max 0.20
_exptl_crystal_size_mid 0.10
_exptl_crystal_size_min 0.02
_refine_diff_density_max 1.439
_refine_diff_density_min -0.717
_refine_diff_density_rms 0.093
_refine_ls_extinction_method none
_refine_ls_goodness_of_fit_ref 1.071
_refine_ls_hydrogen_treatment constr
_refine_ls_matrix_type full
_refine_ls_number_parameters 505
_refine_ls_number_reflns 6334
_refine_ls_number_restraints 0
_refine_ls_restrained_S_all 1.071
_refine_ls_R_factor_all 0.0521
_refine_ls_R_factor_gt 0.0418
_refine_ls_shift/su_max 0.001
_refine_ls_shift/su_mean 0.000
_refine_ls_structure_factor_coef Fsqd
_refine_ls_weighting_details 'calc w=1/[\s^2^(Fo^2^)+(0.0694P)^2^+2.7342P] where P=(Fo^2^+2Fc^2^)/3'
_refine_ls_weighting_scheme calc
_refine_ls_wR_factor_gt 0.1165
_refine_ls_wR_factor_ref 0.1242
_reflns_number_gt 5319
_reflns_number_total 6334
_reflns_threshold_expression >2sigma(I)
_cod_data_source_file ic401573d_si_002_1.cif
_cod_data_source_block MIPR246
_cod_database_code 4335900

loop_
_symmetry_equiv_pos_as_xyz
'x, y, z'
'-x, -y, -z'

loop_
_atom_site_label
_atom_site_type_symbol
_atom_site_fract_x
_atom_site_fract_y
_atom_site_fract_z
_atom_site_U_iso_or_equiv
_atom_site_adp_type
_atom_site_occupancy
_atom_site_symmetry_multiplicity
_atom_site_calc_flag
_atom_site_refinement_flags
Cu1 Cu 0.18669(4) 1.24010(4) 0.19072(3) 0.01839(13) Uani 1 1 d .
Cu2 Cu 0.31140(4) 0.97625(4) 0.31181(3) 0.01867(13) Uani 1 1 d .
O1 O 0.2512(2) 1.1356(2) 0.32981(16) 0.0204(5) Uani 1 1 d .
O2 O 0.0155(2) 1.2204(2) 0.24986(17) 0.0219(5) Uani 1 1 d .
O3 O -0.1502(2) 1.3026(2) 0.32806(17) 0.0253(6) Uani 1 1 d .
O4 O 0.1959(3) 1.6191(3) 0.00385(19) 0.0350(7) Uani 1 1 d .
O5 O 0.1407(2) 1.4247(2) 0.05357(17) 0.0261(6) Uani 1 1 d .
O6 O 0.1886(2) 1.1371(2) 0.11061(17) 0.0252(6) Uani 1 1 d .
O7 O 0.1808(2) 0.9651(2) 0.22890(17) 0.0267(6) Uani 1 1 d .
O8 O 0.3596(2) 1.2651(2) 0.14327(16) 0.0239(5) Uani 1 1 d .
O9 O 0.4347(2) 1.0683(2) 0.20623(17) 0.0246(5) Uani 1 1 d .
C1 C 0.5457(4) 0.5734(4) 0.1878(3) 0.0326(9) Uani 1 1 d .
H1 H 0.5670 0.4865 0.1980 0.039 Uiso 1 1 calc R
C2 C 0.5824(4) 0.6541(4) 0.1014(3) 0.0373(10) Uani 1 1 d .
H2 H 0.6287 0.6234 0.0519 0.045 Uiso 1 1 calc R
C3 C 0.5513(4) 0.7812(4) 0.0870(3) 0.0346(9) Uani 1 1 d .
H3 H 0.5777 0.8371 0.0275 0.042 Uiso 1 1 calc R
C4 C 0.4826(4) 0.8278(4) 0.1577(3) 0.0292(8) Uani 1 1 d .
H4 H 0.4619 0.9149 0.1461 0.035 Uiso 1 1 calc R
C4A C 0.4432(3) 0.7475(3) 0.2463(2) 0.0236(8) Uani 1 1 d .
N5 N 0.3747(3) 0.7965(3) 0.31669(19) 0.0202(6) Uani 1 1 d .
C6 C 0.3364(3) 0.7183(3) 0.3999(2) 0.0203(7) Uani 1 1 d .
C6A C 0.3652(3) 0.5885(3) 0.4217(2) 0.0194(7) Uani 1 1 d .
C6B C 0.3410(3) 0.4842(3) 0.5043(3) 0.0219(7) Uani 1 1 d .
C7 C 0.2774(3) 0.4684(3) 0.5958(3) 0.0243(8) Uani 1 1 d .
H7 H 0.2352 0.5380 0.6151 0.029 Uiso 1 1 calc R
C8 C 0.2765(4) 0.3511(4) 0.6573(3) 0.0297(8) Uani 1 1 d .
H8 H 0.2337 0.3401 0.7196 0.036 Uiso 1 1 calc R
C9 C 0.3371(4) 0.2479(4) 0.6304(3) 0.0320(9) Uani 1 1 d .
H9 H 0.3346 0.1678 0.6745 0.038 Uiso 1 1 calc R
C10 C 0.4007(3) 0.2599(3) 0.5408(3) 0.0284(8) Uani 1 1 d .
H10 H 0.4416 0.1895 0.5222 0.034 Uiso 1 1 calc R
C10A C 0.4030(3) 0.3785(3) 0.4788(2) 0.0222(7) Uani 1 1 d .
N11 N 0.4608(3) 0.4159(3) 0.3861(2) 0.0235(6) Uani 1 1 d .
H11 H 0.5048 0.3664 0.3543 0.028 Uiso 1 1 calc R
C11A C 0.4384(3) 0.5409(3) 0.3526(2) 0.0214(7) Uani 1 1 d .
C11B C 0.4768(3) 0.6184(3) 0.2612(3) 0.0237(8) Uani 1 1 d .
N12 N 0.2654(3) 0.7694(3) 0.4660(2) 0.0207(6) Uani 1 1 d .
H12 H 0.2372 0.7227 0.5223 0.025 Uiso 1 1 calc R
N13 N 0.2398(3) 0.8955(3) 0.44139(19) 0.0182(6) Uani 1 1 d .
C14 C 0.1700(3) 0.9451(3) 0.5028(2) 0.0189(7) Uani 1 1 d .
H14 H 0.1364 0.8910 0.5612 0.023 Uiso 1 1 calc R
C15 C 0.1407(3) 1.0756(3) 0.4881(2) 0.0180(7) Uani 1 1 d .
C16 C 0.1859(3) 1.1647(3) 0.4040(2) 0.0174(7) Uani 1 1 d .
C17 C 0.1608(3) 1.2913(3) 0.3994(2) 0.0191(7) Uani 1 1 d .
C18 C 0.0899(3) 1.3262(3) 0.4752(2) 0.0205(7) Uani 1 1 d .
H18 H 0.0744 1.4123 0.4709 0.025 Uiso 1 1 calc R
C19 C 0.0403(3) 1.2399(3) 0.5578(2) 0.0205(7) Uani 1 1 d .
C20 C 0.0674(3) 1.1161(3) 0.5626(2) 0.0193(7) Uani 1 1 d .
H20 H 0.0356 1.0555 0.6183 0.023 Uiso 1 1 calc R
C21 C -0.0357(4) 1.2842(3) 0.6380(2) 0.0253(8) Uani 1 1 d .
H21A H -0.0807 1.2160 0.6831 0.038 Uiso 1 1 calc R
H21B H -0.0945 1.3541 0.6148 0.038 Uiso 1 1 calc R
H21C H 0.0188 1.3113 0.6681 0.038 Uiso 1 1 calc R
C22 C 0.2155(3) 1.3859(3) 0.3137(2) 0.0207(7) Uani 1 1 d .
H22A H 0.3045 1.3607 0.2966 0.025 Uiso 1 1 calc R
H22B H 0.2079 1.4669 0.3270 0.025 Uiso 1 1 calc R
N23 N 0.1557(3) 1.4021(3) 0.23285(19) 0.0192(6) Uani 1 1 d .
C24 C 0.0200(3) 1.4257(3) 0.2585(2) 0.0195(7) Uani 1 1 d .
H24A H -0.0110 1.4889 0.2060 0.023 Uiso 1 1 calc R
H24B H -0.0006 1.4593 0.3126 0.023 Uiso 1 1 calc R
C25 C -0.0431(3) 1.3072(3) 0.2824(2) 0.0199(7) Uani 1 1 d .
C26 C 0.2078(3) 1.5079(3) 0.1568(2) 0.0234(8) Uani 1 1 d .
H26A H 0.2985 1.5000 0.1503 0.028 Uiso 1 1 calc R
H26B H 0.1748 1.5868 0.1719 0.028 Uiso 1 1 calc R
C27 C 0.1753(3) 1.5111(3) 0.0664(2) 0.0242(8) Uani 1 1 d .
C28 C 0.1643(4) 1.6331(4) -0.0860(3) 0.0393(11) Uani 1 1 d .
H28A H 0.1826 1.7157 -0.1281 0.059 Uiso 1 1 calc R
H28B H 0.0763 1.6239 -0.0771 0.059 Uiso 1 1 calc R
H28C H 0.2128 1.5691 -0.1130 0.059 Uiso 1 1 calc R
C29 C 0.1850(3) 1.0205(3) 0.1454(3) 0.0251(8) Uani 1 1 d .
C30 C 0.1886(4) 0.9463(4) 0.0786(3) 0.0405(10) Uani 1 1 d .
H30A H 0.1081 0.9582 0.0608 0.061 Uiso 1 1 calc R
H30B H 0.2082 0.8578 0.1087 0.061 Uiso 1 1 calc R
H30C H 0.2519 0.9749 0.0231 0.061 Uiso 1 1 calc R
C31 C 0.4454(3) 1.1793(3) 0.1584(2) 0.0221(8) Uani 1 1 d .
C32 C 0.5738(3) 1.2146(4) 0.1125(3) 0.0335(9) Uani 1 1 d .
H32A H 0.5696 1.2973 0.0674 0.050 Uiso 1 1 calc R
H32B H 0.6169 1.1535 0.0805 0.050 Uiso 1 1 calc R
H32C H 0.6184 1.2162 0.1597 0.050 Uiso 1 1 calc R
O10 O 0.6163(3) 0.2252(3) 0.3290(3) 0.0526(9) Uani 1 1 d .
H10A H 0.6904 0.2199 0.3021 0.079 Uiso 1 1 calc R
C33 C 0.5736(6) 0.1027(5) 0.3668(4) 0.0624(16) Uani 1 1 d .
H33A H 0.6021 0.0563 0.3208 0.094 Uiso 1 1 calc R
H33B H 0.4833 0.1099 0.3819 0.094 Uiso 1 1 calc R
H33C H 0.6062 0.0586 0.4232 0.094 Uiso 1 1 calc R
O11 O 0.8295(3) 0.0918(3) 0.2465(3) 0.0533(9) Uani 1 1 d .
H11A H 0.8919 0.1286 0.2402 0.080 Uiso 1 1 calc R
C34 C 0.8598(5) 0.0048(5) 0.1937(4) 0.0557(13) Uani 1 1 d .
H34A H 0.9064 0.0443 0.1318 0.084 Uiso 1 1 calc R
H34B H 0.7839 -0.0221 0.1876 0.084 Uiso 1 1 calc R
H34C H 0.9099 -0.0675 0.2253 0.084 Uiso 1 1 calc R
O12 O 0.9165(3) 0.6378(3) 0.0965(2) 0.0428(7) Uani 1 1 d .
H12A H 0.8831 0.6324 0.0546 0.064 Uiso 1 1 calc R
C35 C 0.9139(5) 0.7636(4) 0.0922(3) 0.0489(12) Uani 1 1 d .
H35A H 0.9661 0.8070 0.0341 0.073 Uiso 1 1 calc R
H35B H 0.9448 0.7694 0.1450 0.073 Uiso 1 1 calc R
H35C H 0.8291 0.8022 0.0945 0.073 Uiso 1 1 calc R

loop_
_atom_site_aniso_label
_atom_site_aniso_U_11
_atom_site_aniso_U_22
_atom_site_aniso_U_33
_atom_site_aniso_U_23
_atom_site_aniso_U_13
_atom_site_aniso_U_12
Cu1 0.0164(2) 0.0226(2) 0.0166(2) -0.00629(17) -0.00161(16) -0.00375(16)
Cu2 0.0178(2) 0.0214(2) 0.0157(2) -0.00580(17) -0.00190(16) 0.00041(16)
O1 0.0215(13) 0.0211(12) 0.0167(12) -0.0057(10) -0.0009(10) -0.0005(10)
O2 0.0181(12) 0.0227(12) 0.0262(13) -0.0097(10) -0.0022(10) -0.0035(10)
O3 0.0189(13) 0.0272(13) 0.0268(13) -0.0073(11) 0.0013(11) -0.0031(10)
O4 0.0375(16) 0.0361(15) 0.0281(14) 0.0064(12) -0.0123(12) -0.0177(13)
O5 0.0277(14) 0.0298(14) 0.0206(13) -0.0065(11) -0.0045(11) -0.0039(11)
O6 0.0295(14) 0.0268(14) 0.0202(12) -0.0091(11) -0.0035(11) -0.0021(11)
O7 0.0269(14) 0.0299(14) 0.0251(14) -0.0048(11) -0.0101(11) -0.0070(11)
O8 0.0205(13) 0.0301(14) 0.0195(12) -0.0069(10) 0.0005(10) -0.0045(11)
O9 0.0208(13) 0.0286(14) 0.0235(13) -0.0085(11) -0.0008(10) -0.0028(10)
C1 0.031(2) 0.036(2) 0.032(2) -0.0161(18) -0.0068(17) 0.0080(17)
C2 0.037(2) 0.046(2) 0.029(2) -0.0190(19) -0.0021(18) 0.0089(19)
C3 0.038(2) 0.042(2) 0.0214(19) -0.0107(17) -0.0021(17) 0.0017(18)
C4 0.031(2) 0.031(2) 0.0241(19) -0.0096(16) -0.0051(16) 0.0045(16)
C4A 0.0206(18) 0.0310(19) 0.0214(18) -0.0113(15) -0.0068(14) 0.0027(15)
N5 0.0179(15) 0.0250(15) 0.0179(15) -0.0085(12) -0.0026(12) 0.0015(12)
C6 0.0156(17) 0.0266(18) 0.0206(18) -0.0081(15) -0.0055(14) -0.0021(14)
C6A 0.0146(17) 0.0247(18) 0.0238(18) -0.0116(14) -0.0077(14) -0.0004(14)
C6B 0.0169(17) 0.0223(18) 0.0311(19) -0.0110(15) -0.0098(15) -0.0007(14)
C7 0.0168(18) 0.0260(19) 0.031(2) -0.0104(16) -0.0029(15) -0.0018(14)
C8 0.025(2) 0.029(2) 0.032(2) -0.0064(16) -0.0016(16) -0.0056(16)
C9 0.030(2) 0.0235(19) 0.041(2) -0.0044(17) -0.0073(18) -0.0068(16)
C10 0.0234(19) 0.0230(19) 0.044(2) -0.0148(17) -0.0104(17) 0.0003(15)
C10A 0.0149(17) 0.0292(19) 0.0277(19) -0.0103(15) -0.0096(14) -0.0044(14)
N11 0.0210(16) 0.0248(16) 0.0288(16) -0.0148(13) -0.0062(13) 0.0023(12)
C11A 0.0181(18) 0.0244(18) 0.0264(19) -0.0103(15) -0.0103(15) -0.0001(14)
C11B 0.0193(18) 0.031(2) 0.0258(19) -0.0148(16) -0.0087(15) 0.0027(15)
N12 0.0229(16) 0.0187(14) 0.0180(14) -0.0049(12) -0.0015(12) 0.0011(12)
N13 0.0179(15) 0.0197(14) 0.0186(14) -0.0072(12) -0.0055(12) 0.0006(11)
C14 0.0180(17) 0.0247(17) 0.0146(16) -0.0054(14) -0.0042(13) -0.0027(14)
C15 0.0163(17) 0.0225(17) 0.0157(16) -0.0047(13) -0.0056(13) -0.0011(13)
C16 0.0129(16) 0.0253(17) 0.0176(16) -0.0091(14) -0.0046(13) -0.0034(13)
C17 0.0162(17) 0.0223(17) 0.0204(17) -0.0053(14) -0.0060(14) -0.0042(13)
C18 0.0212(18) 0.0200(17) 0.0226(18) -0.0081(14) -0.0060(14) -0.0017(14)
C19 0.0190(18) 0.0234(18) 0.0211(17) -0.0083(14) -0.0052(14) -0.0018(14)
C20 0.0178(17) 0.0241(18) 0.0164(16) -0.0051(14) -0.0040(13) -0.0034(14)
C21 0.029(2) 0.0251(19) 0.0232(18) -0.0105(15) -0.0013(15) -0.0037(15)
C22 0.0233(18) 0.0224(17) 0.0194(17) -0.0076(14) -0.0053(14) -0.0059(14)
N23 0.0191(15) 0.0189(14) 0.0186(14) -0.0025(12) -0.0030(12) -0.0056(11)
C24 0.0164(17) 0.0221(17) 0.0194(17) -0.0072(14) -0.0017(14) -0.0004(13)
C25 0.0176(18) 0.0238(18) 0.0172(17) -0.0028(14) -0.0057(14) -0.0014(14)
C26 0.0246(19) 0.0213(18) 0.0223(18) -0.0017(14) -0.0032(15) -0.0076(14)
C27 0.0168(18) 0.0262(19) 0.0237(19) 0.0004(15) -0.0008(14) -0.0046(14)
C28 0.042(3) 0.045(2) 0.027(2) 0.0077(18) -0.0143(19) -0.018(2)
C29 0.0197(19) 0.027(2) 0.029(2) -0.0092(16) -0.0041(15) -0.0024(15)
C30 0.053(3) 0.033(2) 0.043(3) -0.018(2) -0.014(2) -0.004(2)
C31 0.0180(18) 0.034(2) 0.0160(17) -0.0096(15) -0.0014(14) -0.0057(15)
C32 0.019(2) 0.044(2) 0.035(2) -0.0085(18) -0.0009(17) -0.0082(17)
O10 0.0412(19) 0.054(2) 0.079(3) -0.0448(19) -0.0181(18) 0.0141(15)
C33 0.095(5) 0.043(3) 0.061(3) -0.026(3) -0.036(3) 0.016(3)
O11 0.051(2) 0.048(2) 0.061(2) -0.0141(17) -0.0120(18) -0.0066(16)
C34 0.060(3) 0.050(3) 0.063(3) -0.019(3) -0.020(3) -0.004(2)
O12 0.054(2) 0.0369(16) 0.0415(18) -0.0105(14) -0.0196(15) -0.0024(14)
C35 0.067(3) 0.034(2) 0.047(3) -0.007(2) -0.018(2) -0.005(2)

loop_
_atom_type_symbol
_atom_type_description
_atom_type_scat_dispersion_real
_atom_type_scat_dispersion_imag
_atom_type_scat_source
C C 0.0033 0.0016 'International Tables Vol C Tables 4.2.6.8 and 6.1.1.4'
H H 0.0000 0.0000 'International Tables Vol C Tables 4.2.6.8 and 6.1.1.4'
Cu Cu 0.3201 1.2651 'International Tables Vol C Tables 4.2.6.8 and 6.1.1.4'
N N 0.0061 0.0033 'International Tables Vol C Tables 4.2.6.8 and 6.1.1.4'
O O 0.0106 0.0060 'International Tables Vol C Tables 4.2.6.8 and 6.1.1.4'

loop_
_geom_angle_atom_site_label_1
_geom_angle_atom_site_label_2
_geom_angle_atom_site_label_3
_geom_angle
O8 Cu1 O2 173.68(10)
O8 Cu1 O6 91.97(11)
O2 Cu1 O6 93.99(10)
O8 Cu1 N23 91.50(11)
O2 Cu1 N23 83.83(10)
O6 Cu1 N23 156.92(11)
O8 Cu1 O1 84.11(9)
O2 Cu1 O1 91.45(9)
O6 Cu1 O1 115.01(9)
N23 Cu1 O1 88.04(10)
O1 Cu2 N13 90.00(11)
O1 Cu2 O9 85.59(10)
N13 Cu2 O9 156.68(11)
O1 Cu2 N5 170.12(10)
N13 Cu2 N5 81.06(11)
O9 Cu2 N5 100.95(11)
O1 Cu2 O7 98.62(10)
N13 Cu2 O7 106.26(11)
O9 Cu2 O7 97.04(10)
N5 Cu2 O7 88.00(11)
C16 O1 Cu2 130.1(2)
C16 O1 Cu1 116.0(2)
Cu2 O1 Cu1 101.47(10)
C25 O2 Cu1 116.9(2)
C27 O4 C28 115.0(3)
C29 O6 Cu1 119.6(2)
C29 O7 Cu2 125.5(2)
C31 O8 Cu1 123.4(2)
C31 O9 Cu2 136.2(2)
C2 C1 C11B 120.5(4)
C2 C1 H1 119.7
C11B C1 H1 119.7
C1 C2 C3 119.4(4)
C1 C2 H2 120.3
C3 C2 H2 120.3
C4 C3 C2 121.3(4)
C4 C3 H3 119.4
C2 C3 H3 119.4
C3 C4 C4A 120.6(4)
C3 C4 H4 119.7
C4A C4 H4 119.7
N5 C4A C4 119.6(3)
N5 C4A C11B 122.3(3)
C4 C4A C11B 118.1(3)
C6 N5 C4A 118.6(3)
C6 N5 Cu2 111.7(2)
C4A N5 Cu2 129.6(2)
N5 C6 N12 116.9(3)
N5 C6 C6A 123.4(3)
N12 C6 C6A 119.8(3)
C11A C6A C6 117.7(3)
C11A C6A C6B 106.8(3)
C6 C6A C6B 135.4(3)
C7 C6B C10A 118.5(3)
C7 C6B C6A 135.8(3)
C10A C6B C6A 105.6(3)
C8 C7 C6B 119.1(3)
C8 C7 H7 120.4
C6B C7 H7 120.4
C7 C8 C9 121.4(4)
C7 C8 H8 119.3
C9 C8 H8 119.3
C10 C9 C8 121.1(4)
C10 C9 H9 119.5
C8 C9 H9 119.5
C9 C10 C10A 117.6(4)
C9 C10 H10 121.2
C10A C10 H10 121.2
C10 C10A N11 129.0(3)
C10 C10A C6B 122.3(3)
N11 C10A C6B 108.7(3)
C11A N11 C10A 108.8(3)
C11A N11 H11 125.6
C10A N11 H11 125.6
N11 C11A C6A 110.0(3)
N11 C11A C11B 128.3(3)
C6A C11A C11B 121.6(3)
C1 C11B C4A 120.1(3)
C1 C11B C11A 123.6(3)
C4A C11B C11A 116.3(3)
N13 N12 C6 117.5(3)
N13 N12 H12 121.3
C6 N12 H12 121.3
C14 N13 N12 118.2(3)
C14 N13 Cu2 128.9(2)
N12 N13 Cu2 112.9(2)
N13 C14 C15 124.2(3)
N13 C14 H14 117.9
C15 C14 H14 117.9
C20 C15 C16 119.4(3)
C20 C15 C14 117.8(3)
C16 C15 C14 122.7(3)
O1 C16 C17 118.0(3)
O1 C16 C15 123.7(3)
C17 C16 C15 118.3(3)
C18 C17 C16 119.9(3)
C18 C17 C22 121.1(3)
C16 C17 C22 118.9(3)
C17 C18 C19 122.7(3)
C17 C18 H18 118.6
C19 C18 H18 118.6
C20 C19 C18 117.1(3)
C20 C19 C21 122.8(3)
C18 C19 C21 120.0(3)
C19 C20 C15 122.4(3)
C19 C20 H20 118.8
C15 C20 H20 118.8
C19 C21 H21A 109.5
C19 C21 H21B 109.5
H21A C21 H21B 109.5
C19 C21 H21C 109.5
H21A C21 H21C 109.5
H21B C21 H21C 109.5
C17 C22 N23 113.1(3)
C17 C22 H22A 109.0
N23 C22 H22A 109.0
C17 C22 H22B 109.0
N23 C22 H22B 109.0
H22A C22 H22B 107.8
C26 N23 C24 110.7(3)
C26 N23 C22 107.5(3)
C24 N23 C22 111.0(3)
C26 N23 Cu1 110.8(2)
C24 N23 Cu1 105.99(19)
C22 N23 Cu1 111.0(2)
N23 C24 C25 111.2(3)
N23 C24 H24A 109.4
C25 C24 H24A 109.4
N23 C24 H24B 109.4
C25 C24 H24B 109.4
H24A C24 H24B 108.0
O3 C25 O2 123.7(3)
O3 C25 C24 118.9(3)
O2 C25 C24 117.3(3)
N23 C26 C27 110.4(3)
N23 C26 H26A 109.6
C27 C26 H26A 109.6
N23 C26 H26B 109.6
C27 C26 H26B 109.6
H26A C26 H26B 108.1
O5 C27 O4 125.5(3)
O5 C27 C26 123.8(3)
O4 C27 C26 110.6(3)
O4 C28 H28A 109.5
O4 C28 H28B 109.5
H28A C28 H28B 109.5
O4 C28 H28C 109.5
H28A C28 H28C 109.5
H28B C28 H28C 109.5
O7 C29 O6 124.3(3)
O7 C29 C30 119.2(3)
O6 C29 C30 116.5(3)
C29 C30 H30A 109.5
C29 C30 H30B 109.5
H30A C30 H30B 109.5
C29 C30 H30C 109.5
H30A C30 H30C 109.5
H30B C30 H30C 109.5
O9 C31 O8 127.1(3)
O9 C31 C32 116.9(3)
O8 C31 C32 116.0(3)
C31 C32 H32A 109.5
C31 C32 H32B 109.5
H32A C32 H32B 109.5
C31 C32 H32C 109.5
H32A C32 H32C 109.5
H32B C32 H32C 109.5
C33 O10 H10A 109.5
O10 C33 H33A 109.5
O10 C33 H33B 109.5
H33A C33 H33B 109.5
O10 C33 H33C 109.5
H33A C33 H33C 109.5
H33B C33 H33C 109.5
C34 O11 H11A 109.5
O11 C34 H34A 109.5
O11 C34 H34B 109.5
H34A C34 H34B 109.5
O11 C34 H34C 109.5
H34A C34 H34C 109.5
H34B C34 H34C 109.5
C35 O12 H12A 109.5
O12 C35 H35A 109.5
O12 C35 H35B 109.5
H35A C35 H35B 109.5
O12 C35 H35C 109.5
H35A C35 H35C 109.5
H35B C35 H35C 109.5

loop_
_geom_bond_atom_site_label_1
_geom_bond_atom_site_label_2
_geom_bond_distance
Cu1 O8 1.936(2)
Cu1 O2 1.937(2)
Cu1 O6 1.946(2)
Cu1 N23 2.093(3)
Cu1 O1 2.323(2)
Cu2 O1 1.913(2)
Cu2 N13 1.956(3)
Cu2 O9 2.000(2)
Cu2 N5 2.038(3)
Cu2 O7 2.194(2)
O1 C16 1.316(4)
O2 C25 1.270(4)
O3 C25 1.243(4)
O4 C27 1.317(4)
O4 C28 1.466(5)
O5 C27 1.195(4)
O6 C29 1.268(4)
O7 C29 1.238(5)
O8 C31 1.264(4)
O9 C31 1.254(4)
C1 C2 1.374(6)
C1 C11B 1.408(5)
C1 H1 0.9500
C2 C3 1.390(6)
C2 H2 0.9500
C3 C4 1.382(6)
C3 H3 0.9500
C4 C4A 1.401(5)
C4 H4 0.9500
C4A N5 1.394(5)
C4A C11B 1.415(5)
N5 C6 1.332(4)
C6 N12 1.365(5)
C6 C6A 1.408(5)
C6A C11A 1.387(5)
C6A C6B 1.449(5)
C6B C7 1.397(5)
C6B C10A 1.410(5)
C7 C8 1.374(5)
C7 H7 0.9500
C8 C9 1.391(6)
C8 H8 0.9500
C9 C10 1.378(6)
C9 H9 0.9500
C10 C10A 1.387(5)
C10 H10 0.9500
C10A N11 1.388(5)
N11 C11A 1.356(5)
N11 H11 0.8800
C11A C11B 1.418(5)
N12 N13 1.364(4)
N12 H12 0.8800
N13 C14 1.298(4)
C14 C15 1.424(5)
C14 H14 0.9500
C15 C20 1.410(5)
C15 C16 1.415(5)
C16 C17 1.405(5)
C17 C18 1.386(5)
C17 C22 1.491(5)
C18 C19 1.398(5)
C18 H18 0.9500
C19 C20 1.374(5)
C19 C21 1.511(5)
C20 H20 0.9500
C21 H21A 0.9800
C21 H21B 0.9800
C21 H21C 0.9800
C22 N23 1.498(4)
C22 H22A 0.9900
C22 H22B 0.9900
N23 C26 1.477(4)
N23 C24 1.483(4)
C24 C25 1.520(5)
C24 H24A 0.9900
C24 H24B 0.9900
C26 C27 1.511(5)
C26 H26A 0.9900
C26 H26B 0.9900
C28 H28A 0.9800
C28 H28B 0.9800
C28 H28C 0.9800
C29 C30 1.514(5)
C30 H30A 0.9800
C30 H30B 0.9800
C30 H30C 0.9800
C31 C32 1.503(5)
C32 H32A 0.9800
C32 H32B 0.9800
C32 H32C 0.9800
O10 C33 1.440(6)
O10 H10A 0.8400
C33 H33A 0.9800
C33 H33B 0.9800
C33 H33C 0.9800
O11 C34 1.424(6)
O11 H11A 0.8400
C34 H34A 0.9800
C34 H34B 0.9800
C34 H34C 0.9800
O12 C35 1.406(5)
O12 H12A 0.8400
C35 H35A 0.9800
C35 H35B 0.9800
C35 H35C 0.9800

loop_
_geom_torsion_atom_site_label_1
_geom_torsion_atom_site_label_2
_geom_torsion_atom_site_label_3
_geom_torsion_atom_site_label_4
_geom_torsion
N13 Cu2 O1 C16 -1.3(3)
O9 Cu2 O1 C16 -158.4(3)
O7 Cu2 O1 C16 105.2(3)
N13 Cu2 O1 Cu1 -140.36(11)
O9 Cu2 O1 Cu1 62.56(10)
N5 Cu2 O1 Cu1 -165.6(6)
O7 Cu2 O1 Cu1 -33.91(11)
O8 Cu1 O1 C16 132.7(2)
O2 Cu1 O1 C16 -42.7(2)
O6 Cu1 O1 C16 -137.8(2)
N23 Cu1 O1 C16 41.0(2)
O8 Cu1 O1 Cu2 -81.10(11)
O2 Cu1 O1 Cu2 103.41(11)
O6 Cu1 O1 Cu2 8.33(14)
N23 Cu1 O1 Cu2 -172.81(11)
O8 Cu1 O2 C25 46.0(10)
O6 Cu1 O2 C25 -153.4(2)
N23 Cu1 O2 C25 3.5(2)
O1 Cu1 O2 C25 91.4(2)
O8 Cu1 O6 C29 106.5(3)
O2 Cu1 O6 C29 -71.4(3)
N23 Cu1 O6 C29 -155.0(3)
O1 Cu1 O6 C29 22.1(3)
O1 Cu2 O7 C29 77.0(3)
N13 Cu2 O7 C29 169.5(3)
O9 Cu2 O7 C29 -9.6(3)
N5 Cu2 O7 C29 -110.4(3)
O2 Cu1 O8 C31 92.3(10)
O6 Cu1 O8 C31 -68.2(3)
N23 Cu1 O8 C31 134.6(3)
O1 Cu1 O8 C31 46.7(3)
O1 Cu2 O9 C31 -17.4(3)
N13 Cu2 O9 C31 -97.1(4)
N5 Cu2 O9 C31 170.0(3)
O7 Cu2 O9 C31 80.7(3)
C11B C1 C2 C3 0.2(6)
C1 C2 C3 C4 -0.9(7)
C2 C3 C4 C4A 0.5(6)
C3 C4 C4A N5 179.6(4)
C3 C4 C4A C11B 0.6(6)
C4 C4A N5 C6 178.8(3)
C11B C4A N5 C6 -2.2(5)
C4 C4A N5 Cu2 2.9(5)
C11B C4A N5 Cu2 -178.1(2)
O1 Cu2 N5 C6 26.6(8)
N13 Cu2 N5 C6 1.1(2)
O9 Cu2 N5 C6 157.5(2)
O7 Cu2 N5 C6 -105.7(2)
O1 Cu2 N5 C4A -157.3(5)
N13 Cu2 N5 C4A 177.2(3)
O9 Cu2 N5 C4A -26.4(3)
O7 Cu2 N5 C4A 70.4(3)
C4A N5 C6 N12 -177.5(3)
Cu2 N5 C6 N12 -0.9(4)
C4A N5 C6 C6A 2.3(5)
Cu2 N5 C6 C6A 178.9(3)
N5 C6 C6A C11A 0.8(5)
N12 C6 C6A C11A -179.4(3)
N5 C6 C6A C6B 177.4(3)
N12 C6 C6A C6B -2.8(6)
C11A C6A C6B C7 178.5(4)
C6 C6A C6B C7 1.6(7)
C11A C6A C6B C10A 0.1(4)
C6 C6A C6B C10A -176.8(4)
C10A C6B C7 C8 -0.5(5)
C6A C6B C7 C8 -178.7(4)
C6B C7 C8 C9 -0.3(6)
C7 C8 C9 C10 0.3(6)
C8 C9 C10 C10A 0.5(6)
C9 C10 C10A N11 179.2(3)
C9 C10 C10A C6B -1.3(5)
C7 C6B C10A C10 1.3(5)
C6A C6B C10A C10 -180.0(3)
C7 C6B C10A N11 -179.1(3)
C6A C6B C10A N11 -0.4(4)
C10 C10A N11 C11A -179.9(3)
C6B C10A N11 C11A 0.5(4)
C10A N11 C11A C6A -0.5(4)
C10A N11 C11A C11B -178.5(3)
C6 C6A C11A N11 177.7(3)
C6B C6A C11A N11 0.2(4)
C6 C6A C11A C11B -4.1(5)
C6B C6A C11A C11B 178.3(3)
C2 C1 C11B C4A 0.9(6)
C2 C1 C11B C11A -178.4(4)
N5 C4A C11B C1 179.8(3)
C4 C4A C11B C1 -1.3(5)
N5 C4A C11B C11A -0.9(5)
C4 C4A C11B C11A 178.1(3)
N11 C11A C11B C1 1.2(6)
C6A C11A C11B C1 -176.6(3)
N11 C11A C11B C4A -178.1(3)
C6A C11A C11B C4A 4.1(5)
N5 C6 N12 N13 0.0(5)
C6A C6 N12 N13 -179.8(3)
C6 N12 N13 C14 178.4(3)
C6 N12 N13 Cu2 0.9(4)
O1 Cu2 N13 C14 6.1(3)
O9 Cu2 N13 C14 84.9(4)
N5 Cu2 N13 C14 -178.2(3)
O7 Cu2 N13 C14 -92.9(3)
O1 Cu2 N13 N12 -176.8(2)
O9 Cu2 N13 N12 -98.0(3)
N5 Cu2 N13 N12 -1.1(2)
O7 Cu2 N13 N12 84.2(2)
N12 N13 C14 C15 176.9(3)
Cu2 N13 C14 C15 -6.1(5)
N13 C14 C15 C20 -177.6(3)
N13 C14 C15 C16 -0.2(5)
Cu2 O1 C16 C17 176.0(2)
Cu1 O1 C16 C17 -49.6(3)
Cu2 O1 C16 C15 -3.5(5)
Cu1 O1 C16 C15 130.9(3)
C20 C15 C16 O1 -177.5(3)
C14 C15 C16 O1 5.2(5)
C20 C15 C16 C17 3.0(5)
C14 C15 C16 C17 -174.3(3)
O1 C16 C17 C18 178.5(3)
C15 C16 C17 C18 -2.0(5)
O1 C16 C17 C22 -3.9(5)
C15 C16 C17 C22 175.6(3)
C16 C17 C18 C19 -0.4(5)
C22 C17 C18 C19 -177.9(3)
C17 C18 C19 C20 1.8(5)
C17 C18 C19 C21 179.7(3)
C18 C19 C20 C15 -0.7(5)
C21 C19 C20 C15 -178.6(3)
C16 C15 C20 C19 -1.7(5)
C14 C15 C20 C19 175.8(3)
C18 C17 C22 N23 -109.2(4)
C16 C17 C22 N23 73.2(4)
C17 C22 N23 C26 173.3(3)
C17 C22 N23 C24 52.2(4)
C17 C22 N23 Cu1 -65.4(3)
O8 Cu1 N23 C26 49.4(2)
O2 Cu1 N23 C26 -134.9(2)
O6 Cu1 N23 C26 -49.2(4)
O1 Cu1 N23 C26 133.4(2)
O8 Cu1 N23 C24 169.4(2)
O2 Cu1 N23 C24 -14.8(2)
O6 Cu1 N23 C24 70.9(3)
O1 Cu1 N23 C24 -106.5(2)
O8 Cu1 N23 C22 -69.9(2)
O2 Cu1 N23 C22 105.8(2)
O6 Cu1 N23 C22 -168.5(2)
O1 Cu1 N23 C22 14.1(2)
C26 N23 C24 C25 142.6(3)
C22 N23 C24 C25 -98.2(3)
Cu1 N23 C24 C25 22.5(3)
Cu1 O2 C25 O3 -174.4(3)
Cu1 O2 C25 C24 9.4(4)
N23 C24 C25 O3 161.2(3)
N23 C24 C25 O2 -22.5(4)
C24 N23 C26 C27 -72.1(4)
C22 N23 C26 C27 166.6(3)
Cu1 N23 C26 C27 45.1(3)
C28 O4 C27 O5 4.4(6)
C28 O4 C27 C26 -178.5(3)
N23 C26 C27 O5 -17.4(5)
N23 C26 C27 O4 165.5(3)
Cu2 O7 C29 O6 -54.4(5)
Cu2 O7 C29 C30 124.4(3)
Cu1 O6 C29 O7 -0.4(5)
Cu1 O6 C29 C30 -179.2(3)
Cu2 O9 C31 O8 -25.1(6)
Cu2 O9 C31 C32 155.9(3)
Cu1 O8 C31 O9 -1.5(5)
Cu1 O8 C31 C32 177.4(2)
